data_4032021
loop_
_publ_author_name
'Clay, Julia M.'
'Hesek, Dusan'
'Oliver, Allen G.'
'Lee, Mijoon'
'Fisher, Jed F.'

_publ_section_title
;
 Ensemble of Pinanones from the Permanganate Oxidation of Myrtenal.
;
_journal_issue 13
_journal_name_full 'The Journal of organic chemistry'
_journal_page_first 5705
_journal_page_last 5709
_journal_paper_doi 10.1021/acs.joc.6b00756
_journal_volume 81
_journal_year 2016
_chemical_absolute_configuration ad
_chemical_formula_moiety 'C18 H26 O4'
_chemical_formula_sum 'C18 H26 O4'
_chemical_formula_weight 306.39
_space_group_crystal_system orthorhombic
_space_group_IT_number 19
_space_group_name_Hall 'P 2ac 2ab'
_space_group_name_H-M_alt 'P 21 21 21'
_symmetry_space_group_name_Hall 'P 2ac 2ab'
_symmetry_space_group_name_H-M 'P 21 21 21'
_atom_sites_solution_hydrogens mixed
_atom_sites_solution_primary vecmap
_atom_sites_solution_secondary difmap
_audit_creation_method SHELXL-2014/7
_cell_angle_alpha 90
_cell_angle_beta 90
_cell_angle_gamma 90
_cell_formula_units_Z 4
_cell_length_a 9.4198(2)
_cell_length_b 9.7083(3)
_cell_length_c 17.1134(4)
_cell_measurement_reflns_used 9891
_cell_measurement_temperature 120(2)
_cell_measurement_theta_max 71.99
_cell_measurement_theta_min 5.23
_cell_volume 1565.02(7)
_computing_cell_refinement 'Bruker SAINT (Bruker, 2015)'
_computing_data_collection 'Bruker APEX-3 (Bruker, 2015)'
_computing_data_reduction 'Bruker SAINT (Bruker, 2015)'
_computing_molecular_graphics 'Bruker XP (Bruker, 2015)'
_computing_publication_material 'CIFTAB (Sheldrick, 2008)'
_computing_structure_refinement 'SHELXL-2014/7 (Sheldrick, 2015)'
_computing_structure_solution 'SHELXT-2014/2 (Sheldrick, 2015)'
_diffrn_ambient_temperature 120(2)
_diffrn_detector_area_resol_mean 8.33
_diffrn_measured_fraction_theta_full 1.000
_diffrn_measured_fraction_theta_max 0.999
_diffrn_measurement_device_type 'Bruker APEX-II'
_diffrn_measurement_method 'combination of \w and \f-scans '
_diffrn_radiation_type CuK\a
_diffrn_radiation_wavelength 1.54184
_diffrn_reflns_av_R_equivalents 0.0371
_diffrn_reflns_av_unetI/netI 0.0248
_diffrn_reflns_Laue_measured_fraction_full 1.000
_diffrn_reflns_Laue_measured_fraction_max 0.999
_diffrn_reflns_limit_h_max 10
_diffrn_reflns_limit_h_min -11
_diffrn_reflns_limit_k_max 11
_diffrn_reflns_limit_k_min -11
_diffrn_reflns_limit_l_max 20
_diffrn_reflns_limit_l_min -21
_diffrn_reflns_number 21286
_diffrn_reflns_point_group_measured_fraction_full 1.000
_diffrn_reflns_point_group_measured_fraction_max 0.996
_diffrn_reflns_theta_full 67.679
_diffrn_reflns_theta_max 72.069
_diffrn_reflns_theta_min 5.169
_diffrn_source 'Incoatec micro-focus'
_exptl_absorpt_coefficient_mu 0.729
_exptl_absorpt_correction_T_max 0.9288
_exptl_absorpt_correction_T_min 0.8433
_exptl_absorpt_correction_type multi-scan
_exptl_absorpt_process_details 'SADABS (Krasue et al., 2015)'
_exptl_crystal_colour colorless
_exptl_crystal_density_diffrn 1.300
_exptl_crystal_description rod
_exptl_crystal_F_000 664
_exptl_crystal_size_max 0.160
_exptl_crystal_size_mid 0.110
_exptl_crystal_size_min 0.090
_refine_diff_density_max 0.178
_refine_diff_density_min -0.192
_refine_diff_density_rms 0.041
_refine_ls_abs_structure_details
;
 Flack x determined using 1272 quotients [(I+)-(I-)]/[(I+)+(I-)]
 (Parsons, Flack and Wagner, Acta Cryst. B69 (2013) 249-259).
;
_refine_ls_abs_structure_Flack 0.03(6)
_refine_ls_extinction_method none
_refine_ls_goodness_of_fit_ref 1.066
_refine_ls_hydrogen_treatment mixed
_refine_ls_matrix_type full
_refine_ls_number_parameters 207
_refine_ls_number_reflns 3072
_refine_ls_number_restraints 0
_refine_ls_restrained_S_all 1.066
_refine_ls_R_factor_all 0.0294
_refine_ls_R_factor_gt 0.0289
_refine_ls_shift/su_max 0.000
_refine_ls_shift/su_mean 0.000
_refine_ls_structure_factor_coef Fsqd
_refine_ls_weighting_details 'w=1/[\s^2^(Fo^2^)+(0.0421P)^2^+0.2789P] where P=(Fo^2^+2Fc^2^)/3'
_refine_ls_weighting_scheme calc
_refine_ls_wR_factor_gt 0.0738
_refine_ls_wR_factor_ref 0.0744
_reflns_Friedel_coverage 0.727
_reflns_Friedel_fraction_full 1.000
_reflns_Friedel_fraction_max 0.991
_reflns_number_gt 3019
_reflns_number_total 3072
_reflns_threshold_expression 'I > 2\s(I)'
_cod_data_source_file jo6b00756_si_002.cif
_cod_data_source_block compound7
_cod_database_code 4032021
_shelx_shelxl_version_number 2014/7
_shelx_space_group_comment
;
The symmetry employed for this shelxl refinement is uniquely defined
by the following loop, which should always be used as a source of
symmetry information in preference to the above space-group names.
They are only intended as comments.
;
_shelx_estimated_absorpt_t_min 0.892
_shelx_estimated_absorpt_t_max 0.937
_diffrn_source_monochromator 'MONTEL Multi-layer'

loop_
_space_group_symop_operation_xyz
'x, y, z'
'-x+1/2, -y, z+1/2'
'-x, y+1/2, -z+1/2'
'x+1/2, -y+1/2, -z'

loop_
_atom_site_label
_atom_site_type_symbol
_atom_site_fract_x
_atom_site_fract_y
_atom_site_fract_z
_atom_site_U_iso_or_equiv
_atom_site_adp_type
_atom_site_occupancy
_atom_site_site_symmetry_order
_atom_site_calc_flag
_atom_site_refinement_flags_posn
_atom_site_refinement_flags_adp
O1 O 0.67907(13) 0.24456(13) 0.23014(7) 0.0225(3) Uani 1 1 d . .
H1O H 0.704(2) 0.333(3) 0.2384(14) 0.028(6) Uiso 1 1 d . .
O2 O 0.64819(11) 0.23804(12) 0.36529(7) 0.0189(3) Uani 1 1 d . .
O3 O 0.88109(12) 0.23699(12) 0.39686(7) 0.0190(3) Uani 1 1 d . .
O4 O 0.76501(14) 0.48336(13) 0.30706(7) 0.0251(3) Uani 1 1 d . .
C1 C 0.71415(16) 0.17405(17) 0.29866(10) 0.0184(3) Uani 1 1 d . .
C2 C 0.87660(16) 0.18148(18) 0.31883(9) 0.0182(3) Uani 1 1 d . .
H2 H 0.9252 0.2461 0.2820 0.022 Uiso 1 1 calc R U
C3 C 0.95499(17) 0.04232(18) 0.31964(9) 0.0201(3) Uani 1 1 d . .
H3A H 1.0248 0.0406 0.2764 0.024 Uiso 1 1 calc R U
H3B H 1.0079 0.0333 0.3694 0.024 Uiso 1 1 calc R U
C4 C 0.85434(18) -0.08003(17) 0.31103(9) 0.0196(3) Uani 1 1 d . .
H4 H 0.8995 -0.1727 0.3169 0.023 Uiso 1 1 calc R U
C5 C 0.75778(17) -0.06282(17) 0.23745(9) 0.0191(3) Uani 1 1 d . .
C6 C 0.66053(16) 0.02730(17) 0.29201(9) 0.0187(3) Uani 1 1 d . .
H6 H 0.5561 0.0176 0.2830 0.022 Uiso 1 1 calc R U
C7 C 0.72043(17) -0.05579(18) 0.36199(9) 0.0212(3) Uani 1 1 d . .
H7A H 0.6665 -0.1406 0.3743 0.025 Uiso 1 1 calc R U
H7B H 0.7378 -0.0001 0.4095 0.025 Uiso 1 1 calc R U
C8 C 0.82403(18) -0.00207(18) 0.16373(9) 0.0223(3) Uani 1 1 d . .
H8A H 0.8914 -0.0682 0.1414 0.034 Uiso 1 1 calc R U
H8B H 0.8740 0.0834 0.1769 0.034 Uiso 1 1 calc R U
H8C H 0.7493 0.0176 0.1255 0.034 Uiso 1 1 calc R U
C9 C 0.6851(2) -0.19881(18) 0.21569(11) 0.0252(4) Uani 1 1 d . .
H9A H 0.7560 -0.2636 0.1956 0.038 Uiso 1 1 calc R U
H9B H 0.6132 -0.1817 0.1754 0.038 Uiso 1 1 calc R U
H9C H 0.6396 -0.2381 0.2621 0.038 Uiso 1 1 calc R U
C10 C 0.75117(17) 0.30977(16) 0.40889(9) 0.0181(3) Uani 1 1 d . .
C11 C 0.77734(17) 0.45775(18) 0.37632(10) 0.0196(3) Uani 1 1 d . .
C12 C 0.81626(17) 0.56326(17) 0.43609(10) 0.0205(3) Uani 1 1 d . .
H12 H 0.8541 0.6528 0.4160 0.025 Uiso 1 1 calc R U
C13 C 0.68436(17) 0.57145(16) 0.49341(9) 0.0191(3) Uani 1 1 d . .
C14 C 0.75388(17) 0.44513(17) 0.53559(9) 0.0188(3) Uani 1 1 d . .
H14 H 0.7446 0.4453 0.5938 0.023 Uiso 1 1 calc R U
C15 C 0.71343(18) 0.30948(17) 0.49591(10) 0.0200(3) Uani 1 1 d . .
H15A H 0.6101 0.2940 0.5019 0.024 Uiso 1 1 calc R U
H15B H 0.7636 0.2326 0.5220 0.024 Uiso 1 1 calc R U
C16 C 0.89948(17) 0.49516(18) 0.50426(10) 0.0223(3) Uani 1 1 d . .
H16A H 0.9639 0.4200 0.4878 0.027 Uiso 1 1 calc R U
H16B H 0.9486 0.5614 0.5389 0.027 Uiso 1 1 calc R U
C17 C 0.53683(17) 0.55753(19) 0.45676(10) 0.0229(3) Uani 1 1 d . .
H17A H 0.4647 0.5590 0.4980 0.034 Uiso 1 1 calc R U
H17B H 0.5309 0.4703 0.4281 0.034 Uiso 1 1 calc R U
H17C H 0.5205 0.6343 0.4207 0.034 Uiso 1 1 calc R U
C18 C 0.68861(19) 0.70121(17) 0.54392(10) 0.0240(4) Uani 1 1 d . .
H18A H 0.6148 0.6956 0.5842 0.036 Uiso 1 1 calc R U
H18B H 0.6718 0.7823 0.5111 0.036 Uiso 1 1 calc R U
H18C H 0.7819 0.7089 0.5689 0.036 Uiso 1 1 calc R U

loop_
_atom_site_aniso_label
_atom_site_aniso_U_11
_atom_site_aniso_U_22
_atom_site_aniso_U_33
_atom_site_aniso_U_23
_atom_site_aniso_U_13
_atom_site_aniso_U_12
O1 0.0248(6) 0.0221(6) 0.0208(6) 0.0025(5) -0.0026(4) 0.0042(5)
O2 0.0140(5) 0.0216(6) 0.0211(6) -0.0017(5) 0.0015(4) 0.0015(5)
O3 0.0148(5) 0.0221(6) 0.0202(6) -0.0013(5) -0.0002(4) 0.0023(4)
O4 0.0316(7) 0.0228(6) 0.0209(6) 0.0034(5) 0.0042(5) 0.0011(5)
C1 0.0144(7) 0.0221(8) 0.0188(7) 0.0007(6) 0.0014(6) 0.0025(6)
C2 0.0147(7) 0.0211(8) 0.0188(7) 0.0007(6) 0.0012(6) -0.0007(6)
C3 0.0143(7) 0.0240(8) 0.0222(7) -0.0017(6) -0.0001(6) 0.0034(6)
C4 0.0176(8) 0.0210(8) 0.0201(8) 0.0021(6) 0.0004(6) 0.0038(6)
C5 0.0155(7) 0.0206(7) 0.0211(7) -0.0003(6) -0.0001(6) 0.0018(6)
C6 0.0140(7) 0.0209(7) 0.0212(7) 0.0000(6) 0.0000(6) 0.0002(6)
C7 0.0202(8) 0.0214(8) 0.0221(8) 0.0024(7) 0.0044(6) 0.0012(6)
C8 0.0226(8) 0.0252(8) 0.0192(7) -0.0007(6) 0.0005(6) 0.0027(7)
C9 0.0239(9) 0.0226(8) 0.0293(9) -0.0043(7) -0.0017(7) 0.0000(7)
C10 0.0152(7) 0.0180(7) 0.0212(8) 0.0010(6) 0.0016(6) 0.0014(6)
C11 0.0151(7) 0.0198(8) 0.0241(8) 0.0033(6) 0.0066(6) 0.0022(6)
C12 0.0177(7) 0.0187(7) 0.0251(8) 0.0022(6) 0.0043(6) -0.0007(6)
C13 0.0179(8) 0.0187(8) 0.0205(7) 0.0009(6) 0.0028(6) 0.0004(6)
C14 0.0171(7) 0.0195(7) 0.0198(7) 0.0007(6) 0.0011(6) 0.0008(6)
C15 0.0223(8) 0.0180(7) 0.0199(8) 0.0021(6) 0.0030(6) 0.0003(6)
C16 0.0169(7) 0.0242(8) 0.0258(8) -0.0006(7) 0.0009(6) -0.0012(6)
C17 0.0178(8) 0.0252(8) 0.0257(8) -0.0001(7) 0.0013(6) 0.0032(6)
C18 0.0273(8) 0.0199(8) 0.0247(8) -0.0022(7) 0.0025(7) 0.0002(7)

loop_
_atom_type_symbol
_atom_type_description
_atom_type_scat_dispersion_real
_atom_type_scat_dispersion_imag
_atom_type_scat_source
C C 0.0181 0.0091 'International Tables Vol C Tables 4.2.6.8 and 6.1.1.4'
H H 0.0000 0.0000 'International Tables Vol C Tables 4.2.6.8 and 6.1.1.4'
O O 0.0492 0.0322 'International Tables Vol C Tables 4.2.6.8 and 6.1.1.4'

loop_
_geom_angle_atom_site_label_1
_geom_angle_atom_site_label_2
_geom_angle_atom_site_label_3
_geom_angle
C1 O1 H1O 106.0(15)
C10 O2 C1 109.63(12)
C10 O3 C2 107.07(12)
O1 C1 O2 110.57(12)
O1 C1 C6 108.58(13)
O2 C1 C6 108.74(12)
O1 C1 C2 113.11(13)
O2 C1 C2 103.09(12)
C6 C1 C2 112.60(13)
O3 C2 C3 107.81(12)
O3 C2 C1 104.46(12)
C3 C2 C1 115.40(14)
O3 C2 H2 109.6
C3 C2 H2 109.6
C1 C2 H2 109.6
C4 C3 C2 112.58(13)
C4 C3 H3A 109.1
C2 C3 H3A 109.1
C4 C3 H3B 109.1
C2 C3 H3B 109.1
H3A C3 H3B 107.8
C3 C4 C7 109.43(13)
C3 C4 C5 110.86(13)
C7 C4 C5 87.91(12)
C3 C4 H4 115.2
C7 C4 H4 115.2
C5 C4 H4 115.2
C8 C5 C9 108.34(14)
C8 C5 C4 118.00(14)
C9 C5 C4 111.33(14)
C8 C5 C6 120.91(13)
C9 C5 C6 111.28(13)
C4 C5 C6 85.42(11)
C1 C6 C7 108.05(13)
C1 C6 C5 111.91(13)
C7 C6 C5 87.55(12)
C1 C6 H6 115.4
C7 C6 H6 115.4
C5 C6 H6 115.4
C6 C7 C4 86.59(12)
C6 C7 H7A 114.2
C4 C7 H7A 114.2
C6 C7 H7B 114.2
C4 C7 H7B 114.2
H7A C7 H7B 111.4
C5 C8 H8A 109.5
C5 C8 H8B 109.5
H8A C8 H8B 109.5
C5 C8 H8C 109.5
H8A C8 H8C 109.5
H8B C8 H8C 109.5
C5 C9 H9A 109.5
C5 C9 H9B 109.5
H9A C9 H9B 109.5
C5 C9 H9C 109.5
H9A C9 H9C 109.5
H9B C9 H9C 109.5
O2 C10 O3 105.62(12)
O2 C10 C15 110.77(13)
O3 C10 C15 109.78(13)
O2 C10 C11 112.01(13)
O3 C10 C11 105.58(12)
C15 C10 C11 112.69(13)
O4 C11 C12 123.41(16)
O4 C11 C10 121.40(15)
C12 C11 C10 115.18(14)
C11 C12 C16 110.27(14)
C11 C12 C13 105.42(13)
C16 C12 C13 87.26(12)
C11 C12 H12 116.6
C16 C12 H12 116.6
C13 C12 H12 116.6
C18 C13 C17 109.16(14)
C18 C13 C14 111.94(14)
C17 C13 C14 119.95(14)
C18 C13 C12 111.77(13)
C17 C13 C12 116.99(14)
C14 C13 C12 85.31(12)
C15 C14 C16 109.66(13)
C15 C14 C13 111.42(13)
C16 C14 C13 88.01(12)
C15 C14 H14 114.9
C16 C14 H14 114.9
C13 C14 H14 114.9
C14 C15 C10 111.86(13)
C14 C15 H15A 109.2
C10 C15 H15A 109.2
C14 C15 H15B 109.2
C10 C15 H15B 109.2
H15A C15 H15B 107.9
C14 C16 C12 86.94(12)
C14 C16 H16A 114.2
C12 C16 H16A 114.2
C14 C16 H16B 114.2
C12 C16 H16B 114.2
H16A C16 H16B 111.3
C13 C17 H17A 109.5
C13 C17 H17B 109.5
H17A C17 H17B 109.5
C13 C17 H17C 109.5
H17A C17 H17C 109.5
H17B C17 H17C 109.5
C13 C18 H18A 109.5
C13 C18 H18B 109.5
H18A C18 H18B 109.5
C13 C18 H18C 109.5
H18A C18 H18C 109.5
H18B C18 H18C 109.5

loop_
_geom_bond_atom_site_label_1
_geom_bond_atom_site_label_2
_geom_bond_distance
O1 C1 1.3974(19)
O1 H1O 0.90(3)
O2 C10 1.408(2)
O2 C1 1.4396(19)
O3 C10 1.4281(19)
O3 C2 1.4405(19)
O4 C11 1.217(2)
C1 C6 1.516(2)
C1 C2 1.570(2)
C2 C3 1.540(2)
C2 H2 1.0000
C3 C4 1.527(2)
C3 H3A 0.9900
C3 H3B 0.9900
C4 C7 1.551(2)
C4 C5 1.562(2)
C4 H4 1.0000
C5 C8 1.526(2)
C5 C9 1.533(2)
C5 C6 1.574(2)
C6 C7 1.550(2)
C6 H6 1.0000
C7 H7A 0.9900
C7 H7B 0.9900
C8 H8A 0.9800
C8 H8B 0.9800
C8 H8C 0.9800
C9 H9A 0.9800
C9 H9B 0.9800
C9 H9C 0.9800
C10 C15 1.531(2)
C10 C11 1.561(2)
C11 C12 1.493(2)
C12 C16 1.553(2)
C12 C13 1.585(2)
C12 H12 1.0000
C13 C18 1.528(2)
C13 C17 1.531(2)
C13 C14 1.566(2)
C14 C15 1.530(2)
C14 C16 1.551(2)
C14 H14 1.0000
C15 H15A 0.9900
C15 H15B 0.9900
C16 H16A 0.9900
C16 H16B 0.9900
C17 H17A 0.9800
C17 H17B 0.9800
C17 H17C 0.9800
C18 H18A 0.9800
C18 H18B 0.9800
C18 H18C 0.9800

loop_
_geom_hbond_atom_site_label_D
_geom_hbond_atom_site_label_H
_geom_hbond_atom_site_label_A
_geom_hbond_distance_DH
_geom_hbond_distance_HA
_geom_hbond_distance_DA
_geom_hbond_angle_DHA
O1 H1O O4 0.90(3) 1.96(3) 2.7863(18) 152(2)

loop_
_geom_torsion_atom_site_label_1
_geom_torsion_atom_site_label_2
_geom_torsion_atom_site_label_3
_geom_torsion_atom_site_label_4
_geom_torsion
C10 O2 C1 O1 -106.29(14)
C10 O2 C1 C6 134.59(13)
C10 O2 C1 C2 14.88(15)
C10 O3 C2 C3 -145.94(12)
C10 O3 C2 C1 -22.70(16)
O1 C1 C2 O3 124.43(14)
O2 C1 C2 O3 5.00(16)
C6 C1 C2 O3 -112.01(14)
O1 C1 C2 C3 -117.40(15)
O2 C1 C2 C3 123.17(14)
C6 C1 C2 C3 6.16(19)
O3 C2 C3 C4 108.66(14)
C1 C2 C3 C4 -7.62(18)
C2 C3 C4 C7 -42.15(17)
C2 C3 C4 C5 53.19(17)
C3 C4 C5 C8 38.91(19)
C7 C4 C5 C8 148.93(15)
C3 C4 C5 C9 165.08(14)
C7 C4 C5 C9 -84.90(15)
C3 C4 C5 C6 -83.85(14)
C7 C4 C5 C6 26.17(12)
O1 C1 C6 C7 171.13(12)
O2 C1 C6 C7 -68.51(15)
C2 C1 C6 C7 45.09(17)
O1 C1 C6 C5 76.40(15)
O2 C1 C6 C5 -163.24(12)
C2 C1 C6 C5 -49.64(17)
C8 C5 C6 C1 -37.8(2)
C9 C5 C6 C1 -166.59(13)
C4 C5 C6 C1 82.29(14)
C8 C5 C6 C7 -146.27(15)
C9 C5 C6 C7 84.93(15)
C4 C5 C6 C7 -26.20(11)
C1 C6 C7 C4 -85.91(14)
C5 C6 C7 C4 26.35(12)
C3 C4 C7 C6 84.85(14)
C5 C4 C7 C6 -26.55(12)
C1 O2 C10 O3 -29.69(15)
C1 O2 C10 C15 -148.49(13)
C1 O2 C10 C11 84.76(15)
C2 O3 C10 O2 32.61(15)
C2 O3 C10 C15 152.07(13)
C2 O3 C10 C11 -86.20(14)
O2 C10 C11 O4 -31.3(2)
O3 C10 C11 O4 83.18(18)
C15 C10 C11 O4 -156.99(15)
O2 C10 C11 C12 148.05(14)
O3 C10 C11 C12 -97.48(15)
C15 C10 C11 C12 22.34(19)
O4 C11 C12 C16 -149.70(16)
C10 C11 C12 C16 30.98(18)
O4 C11 C12 C13 117.49(17)
C10 C11 C12 C13 -61.83(17)
C11 C12 C13 C18 -164.02(14)
C16 C12 C13 C18 85.70(15)
C11 C12 C13 C17 -37.15(18)
C16 C12 C13 C17 -147.42(15)
C11 C12 C13 C14 84.21(14)
C16 C12 C13 C14 -26.07(12)
C18 C13 C14 C15 164.14(13)
C17 C13 C14 C15 34.30(19)
C12 C13 C14 C15 -84.26(14)
C18 C13 C14 C16 -85.50(15)
C17 C13 C14 C16 144.67(15)
C12 C13 C14 C16 26.10(12)
C16 C14 C15 C10 -40.20(18)
C13 C14 C15 C10 55.56(17)
O2 C10 C15 C14 -143.82(14)
O3 C10 C15 C14 99.92(15)
C11 C10 C15 C14 -17.45(19)
C15 C14 C16 C12 85.45(14)
C13 C14 C16 C12 -26.62(12)
C11 C12 C16 C14 -79.13(14)
C13 C12 C16 C14 26.30(12)
